data_4106236
loop_
_publ_author_name
'Joobeom Seo'
'Charlotte Bonneau'
'Ryotaro Matsuda'
'Masaki Takata'
'Susumu Kitagawa'

_publ_section_title
;
 Soft Secondary Building Unit: Dynamic Bond Rearrangement on Multinuclear
 Core of Porous Coordination Polymers in Gas Media
;
_journal_name_full 'Journal of the American Chemical Society'
_journal_page_first 9005
_journal_page_last 9013
_journal_paper_doi 10.1021/ja201484s
_journal_volume 133
_journal_year 2011
_chemical_formula_sum 'C40 H35.5 F2 N4.5 O11 Zn2'
_chemical_formula_weight 923.97
_chemical_name_systematic
; 
 ? 
;
_space_group_IT_number 2
_symmetry_cell_setting triclinic
_symmetry_space_group_name_Hall '-P 1'
_symmetry_space_group_name_H-M 'P -1'
_atom_sites_solution_hydrogens geom
_atom_sites_solution_primary direct
_atom_sites_solution_secondary difmap
_audit_creation_method SHELXTL
_cell_angle_alpha 87.42(3)
_cell_angle_beta 84.99(3)
_cell_angle_gamma 70.57(3)
_cell_formula_units_Z 2
_cell_length_a 10.885(2)
_cell_length_b 10.930(2)
_cell_length_c 18.518(4)
_cell_measurement_reflns_used 6683
_cell_measurement_temperature 93.1500
_cell_measurement_theta_max 27.3507
_cell_measurement_theta_min 2.9890
_cell_volume 2069.4(8)
_computing_cell_refinement 'Bruker XSCANS'
_computing_data_collection 'Bruker XSCANS'
_computing_data_reduction 'Bruker SHELXTL'
_computing_molecular_graphics 'Bruker SHELXTL'
_computing_publication_material 'Bruker SHELXTL'
_computing_structure_refinement 'SHELXL-97 (Sheldrick, 1997)'
_computing_structure_solution 'SHELXS-97 (Sheldrick, 1990)'
_diffrn_ambient_temperature 93.1500
_diffrn_detector_area_resol_mean 28.5714
_diffrn_measured_fraction_theta_full 0.950
_diffrn_measured_fraction_theta_max 0.950
_diffrn_measurement_device_type
; 
Saturn724+ (4x4 bin mode) 
;
_diffrn_measurement_method dtprofit.ref
_diffrn_radiation_monochromator Confocal
_diffrn_radiation_source 'Rotating Anode'
_diffrn_radiation_type MoK\a
_diffrn_radiation_wavelength 0.710747
_diffrn_reflns_av_R_equivalents 0.0545
_diffrn_reflns_av_sigmaI/netI 0.0693
_diffrn_reflns_limit_h_max 14
_diffrn_reflns_limit_h_min -12
_diffrn_reflns_limit_k_max 14
_diffrn_reflns_limit_k_min -12
_diffrn_reflns_limit_l_max 23
_diffrn_reflns_limit_l_min -23
_diffrn_reflns_number 8891
_diffrn_reflns_theta_full 27.35
_diffrn_reflns_theta_max 27.3507
_diffrn_reflns_theta_min 2.9890
_exptl_absorpt_coefficient_mu 1.232
_exptl_absorpt_correction_T_max 27.3507
_exptl_absorpt_correction_T_min 2.9890
_exptl_absorpt_correction_type empirical
_exptl_absorpt_process_details 'Jacobson, R. (1998) Private communication'
_exptl_crystal_colour colorless
_exptl_crystal_density_diffrn 1.483
_exptl_crystal_description block
_exptl_crystal_F_000 946
_exptl_crystal_size_max 0.1
_exptl_crystal_size_mid 0.1
_exptl_crystal_size_min 0.1
_refine_diff_density_max 2.330
_refine_diff_density_min -1.684
_refine_diff_density_rms 0.172
_refine_ls_extinction_method none
_refine_ls_goodness_of_fit_ref 1.099
_refine_ls_hydrogen_treatment constr
_refine_ls_matrix_type full
_refine_ls_number_parameters 530
_refine_ls_number_reflns 8891
_refine_ls_number_restraints 0
_refine_ls_restrained_S_all 1.099
_refine_ls_R_factor_all 0.1075
_refine_ls_R_factor_gt 0.0925
_refine_ls_shift/su_max 0.000
_refine_ls_shift/su_mean 0.000
_refine_ls_structure_factor_coef Fsqd
_refine_ls_weighting_details 'calc w=1/[\s^2^(Fo^2^)+(0.1273P)^2^+9.7084P] where P=(Fo^2^+2Fc^2^)/3'
_refine_ls_weighting_scheme calc
_refine_ls_wR_factor_gt 0.2342
_refine_ls_wR_factor_ref 0.2519
_reflns_number_gt 7123
_reflns_number_total 8891
_reflns_threshold_expression >2sigma(I)
_cod_data_source_file ja201484s_si_002_2.cif
_cod_data_source_block compound2a
_cod_original_cell_volume 2069.6(7)
_cod_original_formula_sum 'C40 H35.50 F2 N4.50 O11 Zn2'
_cod_database_code 4106236

loop_
_symmetry_equiv_pos_as_xyz
'x, y, z'
'-x, -y, -z'

loop_
_atom_site_label
_atom_site_type_symbol
_atom_site_fract_x
_atom_site_fract_y
_atom_site_fract_z
_atom_site_U_iso_or_equiv
_atom_site_adp_type
_atom_site_occupancy
_atom_site_symmetry_multiplicity
_atom_site_calc_flag
_atom_site_refinement_flags
Zn1 Zn 0.65668(5) 0.75824(6) 0.42308(3) 0.01849(19) Uani 1 1 d .
Zn2 Zn 0.68142(6) 0.76191(6) 0.26037(3) 0.01859(19) Uani 1 1 d .
O1 O 0.4605(4) 0.8025(4) 0.4043(2) 0.0274(9) Uani 1 1 d .
O2 O 0.4828(4) 0.8052(5) 0.2823(2) 0.0310(9) Uani 1 1 d .
O3 O -0.1236(4) 0.7260(4) 0.2687(2) 0.0303(9) Uani 1 1 d .
O4 O -0.1454(4) 0.7184(4) 0.3908(2) 0.0286(9) Uani 1 1 d .
O5 O 0.6691(4) 0.5725(4) 0.4078(2) 0.0265(8) Uani 1 1 d .
O6 O 0.6952(4) 0.5753(4) 0.2865(2) 0.0310(9) Uani 1 1 d .
O7 O 0.6578(4) -0.0501(4) 0.2838(2) 0.0282(9) Uani 1 1 d .
O8 O 0.6412(4) -0.0527(4) 0.4058(2) 0.0260(8) Uani 1 1 d .
N1 N 0.6662(4) 0.7483(4) 0.5331(2) 0.0171(8) Uani 1 1 d .
N2 N 0.6851(4) 0.7555(4) 1.1505(2) 0.0206(9) Uani 1 1 d .
F1 F 0.8326(5) 0.5154(4) 0.7691(2) 0.0467(11) Uani 1 1 d .
F2 F 0.8357(5) 0.5162(4) 0.9111(2) 0.0537(12) Uani 1 1 d .
C1 C 0.2862(5) 0.7876(5) 0.3401(3) 0.0231(11) Uani 1 1 d .
C2 C 0.2109(6) 0.7810(6) 0.4037(3) 0.0309(13) Uani 1 1 d .
H2B H 0.2399 0.7897 0.4483 0.037 Uiso 1 1 calc R
C3 C 0.0910(6) 0.7612(7) 0.4002(3) 0.0329(14) Uani 1 1 d .
H3A H 0.0405 0.7565 0.4427 0.039 Uiso 1 1 calc R
C4 C 0.0468(5) 0.7486(6) 0.3342(3) 0.0255(12) Uani 1 1 d .
C5 C 0.1206(5) 0.7577(6) 0.2700(3) 0.0258(11) Uani 1 1 d .
H5A H 0.0908 0.7502 0.2254 0.031 Uiso 1 1 calc R
C6 C 0.2395(5) 0.7783(6) 0.2735(3) 0.0289(12) Uani 1 1 d .
H6A H 0.2885 0.7859 0.2309 0.035 Uiso 1 1 calc R
C7 C 0.4197(5) 0.8013(6) 0.3430(3) 0.0228(11) Uani 1 1 d .
C8 C -0.0846(5) 0.7292(5) 0.3309(3) 0.0221(11) Uani 1 1 d .
C9 C 0.6680(5) 0.3875(5) 0.3457(3) 0.0222(11) Uani 1 1 d .
C10 C 0.6488(5) 0.3247(5) 0.4113(3) 0.0223(10) Uani 1 1 d .
H10A H 0.6394 0.3668 0.4551 0.027 Uiso 1 1 calc R
C11 C 0.6442(5) 0.1991(5) 0.4106(3) 0.0216(11) Uani 1 1 d .
H11A H 0.6335 0.1565 0.4540 0.026 Uiso 1 1 calc R
C12 C 0.6553(5) 0.1366(5) 0.3450(3) 0.0191(10) Uani 1 1 d .
C13 C 0.6721(5) 0.2012(5) 0.2790(3) 0.0247(11) Uani 1 1 d .
H13A H 0.6785 0.1606 0.2351 0.030 Uiso 1 1 calc R
C14 C 0.6790(6) 0.3281(6) 0.2801(3) 0.0260(11) Uani 1 1 d .
H14A H 0.6910 0.3712 0.2370 0.031 Uiso 1 1 calc R
C15 C 0.6791(5) 0.5226(5) 0.3464(3) 0.0227(11) Uani 1 1 d .
C16 C 0.6508(5) -0.0005(5) 0.3444(3) 0.0217(10) Uani 1 1 d .
C17 C 0.6593(5) 0.8525(5) 0.5712(3) 0.0229(11) Uani 1 1 d .
H17A H 0.6499 0.9305 0.5462 0.027 Uiso 1 1 calc R
C18 C 0.6653(5) 0.8498(6) 0.6447(3) 0.0252(11) Uani 1 1 d .
H18A H 0.6614 0.9246 0.6682 0.030 Uiso 1 1 calc R
C19 C 0.6774(5) 0.7352(6) 0.6849(3) 0.0239(11) Uani 1 1 d .
C20 C 0.6857(6) 0.6244(6) 0.6456(3) 0.0278(12) Uani 1 1 d .
H20A H 0.6956 0.5453 0.6694 0.033 Uiso 1 1 calc R
C21 C 0.6790(6) 0.6355(5) 0.5716(3) 0.0261(11) Uani 1 1 d .
H21A H 0.6833 0.5624 0.5463 0.031 Uiso 1 1 calc R
C22 C 0.6799(6) 0.7327(6) 0.7651(3) 0.0267(12) Uani 1 1 d .
C23 C 0.6054(6) 0.8402(6) 0.8057(3) 0.0316(13) Uani 1 1 d .
H23A H 0.5521 0.9130 0.7822 0.038 Uiso 1 1 calc R
C24 C 0.6086(7) 0.8416(7) 0.8804(3) 0.0381(15) Uani 1 1 d .
H24A H 0.5579 0.9154 0.9055 0.046 Uiso 1 1 calc R
C25 C 0.6859(6) 0.7347(6) 0.9190(3) 0.0308(13) Uani 1 1 d .
C26 C 0.7596(7) 0.6271(6) 0.8784(3) 0.0355(14) Uani 1 1 d .
C27 C 0.7551(7) 0.6241(6) 0.8039(3) 0.0338(13) Uani 1 1 d .
C28 C 0.6890(6) 0.7401(6) 0.9989(3) 0.0276(12) Uani 1 1 d .
C29 C 0.5721(6) 0.8017(7) 1.0409(3) 0.0355(14) Uani 1 1 d .
H29A H 0.4940 0.8386 1.0191 0.043 Uiso 1 1 calc R
C30 C 0.5759(6) 0.8063(7) 1.1158(3) 0.0349(14) Uani 1 1 d .
H30A H 0.4982 0.8470 1.1432 0.042 Uiso 1 1 calc R
C31 C 0.7951(6) 0.6920(7) 1.1106(3) 0.0386(15) Uani 1 1 d .
H31A H 0.8711 0.6531 1.1340 0.046 Uiso 1 1 calc R
C32 C 0.8000(7) 0.6821(8) 1.0356(4) 0.0464(18) Uani 1 1 d .
H32A H 0.8781 0.6364 1.0101 0.056 Uiso 1 1 calc R
C100 C 0.9804(7) 0.3587(9) 0.4037(6) 0.062(3) Uani 1 1 d .
H10B H 0.9712 0.4445 0.3852 0.093 Uiso 1 1 calc R
H10C H 1.0556 0.3281 0.4314 0.093 Uiso 1 1 calc R
H10D H 0.9038 0.3606 0.4341 0.093 Uiso 1 1 calc R
C101 C 1.0124(9) 0.1392(10) 0.3597(8) 0.091(4) Uani 1 1 d .
H10E H 1.0219 0.0952 0.3148 0.137 Uiso 1 1 calc R
H10F H 0.9373 0.1322 0.3885 0.137 Uiso 1 1 calc R
H10G H 1.0891 0.1004 0.3856 0.137 Uiso 1 1 calc R
C102 C 0.9894(8) 0.3245(13) 0.2761(7) 0.078(3) Uani 1 1 d .
H10H H 0.9750 0.4128 0.2687 0.094 Uiso 1 1 calc R
N100 N 0.9960(7) 0.2742(8) 0.3450(6) 0.069(2) Uani 1 1 d .
O100 O 1.0025(8) 0.2528(10) 0.2223(5) 0.101(3) Uani 1 1 d .
O101 O 0.2671(6) 0.9227(9) 0.0780(5) 0.088(2) Uani 1 1 d .
N101 N 0.0509(7) 0.9438(7) 0.1004(4) 0.0577(18) Uani 1 1 d .
C103 C 0.1565(8) 0.9779(10) 0.1077(5) 0.062(2) Uani 1 1 d .
H10I H 0.1463 1.0479 0.1370 0.074 Uiso 1 1 calc R
C104 C -0.0732(9) 1.0070(10) 0.1410(6) 0.075(3) Uani 1 1 d .
H10J H -0.0662 1.0765 0.1685 0.113 Uiso 1 1 calc R
H10K H -0.0952 0.9450 0.1734 0.113 Uiso 1 1 calc R
H10L H -0.1402 1.0411 0.1080 0.113 Uiso 1 1 calc R
C105 C 0.0612(11) 0.8342(11) 0.0542(6) 0.073(3) Uani 1 1 d .
H10M H 0.1472 0.8035 0.0299 0.110 Uiso 1 1 calc R
H10N H -0.0025 0.8623 0.0189 0.110 Uiso 1 1 calc R
H10O H 0.0457 0.7655 0.0837 0.110 Uiso 1 1 calc R
O1W O 0.9371(12) 0.3519(11) 0.0858(6) 0.059(3) Uani 0.50 1 d P
C106 C 0.680(2) 0.361(2) 0.0786(12) 0.131(6) Uiso 0.50 1 d P
O102 O 0.680(2) 0.361(2) 0.0786(12) 0.131(6) Uiso 0.25 1 d P
C107 C 0.455(3) 0.556(3) 0.1227(19) 0.225(14) Uiso 0.50 1 d P
O103 O 0.455(3) 0.556(3) 0.1227(19) 0.225(14) Uiso 0.25 1 d P
C108 C 0.4990(18) 0.5011(18) 0.0415(9) 0.099(5) Uiso 0.50 1 d P
N102 N 0.4990(18) 0.5011(18) 0.0415(9) 0.099(5) Uiso 0.25 1 d P
C109 C 0.5989(19) 0.4231(18) 0.0232(10) 0.101(5) Uiso 0.50 1 d P
N103 N 0.5989(19) 0.4231(18) 0.0232(10) 0.101(5) Uiso 0.25 1 d P

loop_
_atom_site_aniso_label
_atom_site_aniso_U_11
_atom_site_aniso_U_22
_atom_site_aniso_U_33
_atom_site_aniso_U_23
_atom_site_aniso_U_13
_atom_site_aniso_U_12
Zn1 0.0181(3) 0.0258(4) 0.0138(3) 0.0062(2) -0.0016(2) -0.0110(2)
Zn2 0.0188(3) 0.0251(3) 0.0134(3) 0.0054(2) -0.0019(2) -0.0098(2)
O1 0.0187(18) 0.042(2) 0.0235(19) 0.0079(17) -0.0045(14) -0.0134(17)
O2 0.0186(18) 0.054(3) 0.024(2) -0.0001(19) -0.0006(15) -0.0173(18)
O3 0.0177(18) 0.046(3) 0.030(2) 0.0060(19) -0.0058(15) -0.0140(17)
O4 0.0195(18) 0.044(2) 0.025(2) 0.0069(17) 0.0016(15) -0.0161(17)
O5 0.034(2) 0.023(2) 0.025(2) 0.0003(16) 0.0017(16) -0.0148(17)
O6 0.045(2) 0.030(2) 0.026(2) 0.0103(17) -0.0067(18) -0.0236(19)
O7 0.038(2) 0.022(2) 0.026(2) 0.0002(16) 0.0012(17) -0.0123(17)
O8 0.030(2) 0.0217(19) 0.029(2) 0.0055(16) -0.0063(16) -0.0119(16)
N1 0.021(2) 0.022(2) 0.0109(18) 0.0070(16) -0.0034(15) -0.0104(17)
N2 0.027(2) 0.027(2) 0.0108(19) 0.0030(17) -0.0007(16) -0.0135(18)
F1 0.067(3) 0.034(2) 0.0248(18) -0.0035(15) -0.0083(18) 0.0045(19)
F2 0.078(3) 0.038(2) 0.0247(19) 0.0006(16) -0.0118(19) 0.009(2)
C1 0.017(2) 0.031(3) 0.023(3) 0.003(2) -0.0021(19) -0.010(2)
C2 0.025(3) 0.048(4) 0.024(3) 0.004(3) -0.003(2) -0.019(3)
C3 0.022(3) 0.055(4) 0.025(3) 0.004(3) -0.001(2) -0.018(3)
C4 0.017(2) 0.037(3) 0.025(3) 0.010(2) -0.002(2) -0.014(2)
C5 0.020(3) 0.034(3) 0.027(3) 0.001(2) 0.000(2) -0.015(2)
C6 0.019(3) 0.042(3) 0.026(3) -0.003(2) 0.002(2) -0.010(2)
C7 0.013(2) 0.031(3) 0.027(3) 0.000(2) 0.0000(19) -0.012(2)
C8 0.015(2) 0.026(3) 0.026(3) 0.006(2) -0.0036(19) -0.0072(19)
C9 0.021(2) 0.026(3) 0.021(2) 0.008(2) -0.0043(19) -0.010(2)
C10 0.024(3) 0.024(3) 0.020(2) 0.000(2) -0.0001(19) -0.011(2)
C11 0.022(2) 0.026(3) 0.020(2) 0.011(2) -0.0022(19) -0.013(2)
C12 0.020(2) 0.020(3) 0.022(2) 0.006(2) -0.0040(19) -0.0127(19)
C13 0.027(3) 0.022(3) 0.025(3) 0.002(2) 0.005(2) -0.011(2)
C14 0.031(3) 0.027(3) 0.020(3) 0.007(2) 0.001(2) -0.011(2)
C15 0.021(2) 0.023(3) 0.023(3) 0.003(2) -0.0012(19) -0.006(2)
C16 0.021(2) 0.020(2) 0.025(3) 0.007(2) -0.0033(19) -0.0078(19)
C17 0.018(2) 0.029(3) 0.021(3) 0.008(2) -0.0040(19) -0.007(2)
C18 0.024(3) 0.029(3) 0.022(3) -0.004(2) 0.001(2) -0.007(2)
C19 0.023(3) 0.036(3) 0.013(2) 0.005(2) -0.0023(19) -0.012(2)
C20 0.033(3) 0.031(3) 0.016(2) 0.004(2) 0.001(2) -0.008(2)
C21 0.031(3) 0.021(3) 0.025(3) 0.007(2) -0.001(2) -0.009(2)
C22 0.028(3) 0.041(3) 0.013(2) 0.003(2) -0.006(2) -0.012(2)
C23 0.038(3) 0.033(3) 0.017(3) 0.003(2) -0.001(2) -0.003(3)
C24 0.039(3) 0.050(4) 0.017(3) 0.001(3) -0.005(2) -0.004(3)
C25 0.031(3) 0.044(4) 0.019(3) 0.002(2) -0.005(2) -0.014(3)
C26 0.039(3) 0.038(3) 0.024(3) 0.004(2) -0.003(2) -0.005(3)
C27 0.039(3) 0.034(3) 0.026(3) 0.000(2) -0.001(2) -0.010(3)
C28 0.034(3) 0.033(3) 0.016(2) 0.000(2) -0.002(2) -0.013(2)
C29 0.031(3) 0.046(4) 0.024(3) 0.005(3) -0.006(2) -0.004(3)
C30 0.030(3) 0.047(4) 0.023(3) 0.002(3) 0.000(2) -0.007(3)
C31 0.030(3) 0.051(4) 0.024(3) -0.001(3) -0.005(2) 0.001(3)
C32 0.037(4) 0.070(5) 0.023(3) 0.004(3) -0.003(3) -0.004(3)
C100 0.028(4) 0.060(5) 0.094(7) 0.026(5) -0.007(4) -0.012(3)
C101 0.040(5) 0.059(6) 0.173(13) 0.010(7) 0.000(6) -0.018(4)
C102 0.031(4) 0.095(8) 0.104(9) -0.011(7) 0.013(5) -0.018(5)
N100 0.031(3) 0.069(5) 0.105(7) 0.008(5) -0.001(4) -0.014(3)
O100 0.063(5) 0.131(8) 0.108(7) -0.040(6) 0.028(4) -0.037(5)
O101 0.041(3) 0.121(7) 0.095(6) -0.020(5) 0.008(3) -0.018(4)
N101 0.048(4) 0.063(5) 0.055(4) -0.004(3) 0.000(3) -0.010(3)
C103 0.044(5) 0.073(6) 0.062(5) -0.004(5) -0.003(4) -0.012(4)
C104 0.046(5) 0.073(6) 0.096(8) 0.002(6) 0.024(5) -0.012(4)
C105 0.069(6) 0.091(8) 0.064(6) -0.006(5) -0.006(5) -0.030(6)
O1W 0.069(8) 0.053(7) 0.044(6) -0.006(5) 0.027(5) -0.014(6)

loop_
_atom_type_symbol
_atom_type_description
_atom_type_scat_dispersion_real
_atom_type_scat_dispersion_imag
_atom_type_scat_source
C C 0.0033 0.0016 'International Tables Vol C Tables 4.2.6.8 and 6.1.1.4'
H H 0.0000 0.0000 'International Tables Vol C Tables 4.2.6.8 and 6.1.1.4'
F F 0.0171 0.0103 'International Tables Vol C Tables 4.2.6.8 and 6.1.1.4'
N N 0.0061 0.0033 'International Tables Vol C Tables 4.2.6.8 and 6.1.1.4'
O O 0.0106 0.0060 'International Tables Vol C Tables 4.2.6.8 and 6.1.1.4'
Zn Zn 0.2839 1.4301 'International Tables Vol C Tables 4.2.6.8 and 6.1.1.4'

loop_
_geom_angle_atom_site_label_1
_geom_angle_atom_site_label_2
_geom_angle_atom_site_label_3
_geom_angle
_geom_angle_site_symmetry_1
_geom_angle_site_symmetry_3
O5 Zn1 O8 162.77(17) . 1_565
O5 Zn1 N1 98.09(17) . .
O8 Zn1 N1 99.14(17) 1_565 .
O5 Zn1 O1 85.02(17) . .
O8 Zn1 O1 89.96(17) 1_565 .
N1 Zn1 O1 106.70(16) . .
O5 Zn1 O4 91.77(17) . 1_655
O8 Zn1 O4 85.50(17) 1_565 1_655
N1 Zn1 O4 99.41(17) . 1_655
O1 Zn1 O4 153.89(16) . 1_655
O5 Zn1 Zn2 81.83(12) . .
O8 Zn1 Zn2 81.10(12) 1_565 .
N1 Zn1 Zn2 172.42(12) . .
O1 Zn1 Zn2 80.86(11) . .
O4 Zn1 Zn2 73.04(12) 1_655 .
O6 Zn2 N2 99.79(18) . 1_554
O6 Zn2 O3 92.72(18) . 1_655
N2 Zn2 O3 98.25(18) 1_554 1_655
O6 Zn2 O7 154.13(17) . 1_565
N2 Zn2 O7 105.96(18) 1_554 1_565
O3 Zn2 O7 86.15(18) 1_655 1_565
O6 Zn2 O2 86.11(19) . .
N2 Zn2 O2 97.52(17) 1_554 .
O3 Zn2 O2 164.16(17) 1_655 .
O7 Zn2 O2 88.05(18) 1_565 .
O6 Zn2 Zn1 76.47(13) . .
N2 Zn2 Zn1 174.45(13) 1_554 .
O3 Zn2 Zn1 86.11(12) 1_655 .
O7 Zn2 Zn1 77.66(12) 1_565 .
O2 Zn2 Zn1 78.25(12) . .
C7 O1 Zn1 124.2(3) . .
C7 O2 Zn2 128.5(4) . .
C8 O3 Zn2 118.4(3) . 1_455
C8 O4 Zn1 133.1(4) . 1_455
C15 O5 Zn1 124.4(4) . .
C15 O6 Zn2 130.9(4) . .
C16 O7 Zn2 128.8(4) . 1_545
C16 O8 Zn1 125.0(4) . 1_545
C17 N1 C21 116.7(4) . .
C17 N1 Zn1 121.7(3) . .
C21 N1 Zn1 121.6(4) . .
C30 N2 C31 117.4(5) . .
C30 N2 Zn2 121.2(4) . 1_556
C31 N2 Zn2 121.2(4) . 1_556
C2 C1 C6 119.5(5) . .
C2 C1 C7 120.3(5) . .
C6 C1 C7 120.2(5) . .
C1 C2 C3 119.6(5) . .
C4 C3 C2 120.7(5) . .
C3 C4 C5 120.1(5) . .
C3 C4 C8 120.2(5) . .
C5 C4 C8 119.6(5) . .
C6 C5 C4 119.2(5) . .
C5 C6 C1 120.9(5) . .
O1 C7 O2 125.8(5) . .
O1 C7 C1 117.8(5) . .
O2 C7 C1 116.3(5) . .
O4 C8 O3 125.9(5) . .
O4 C8 C4 116.7(5) . .
O3 C8 C4 117.4(5) . .
C14 C9 C10 121.1(5) . .
C14 C9 C15 119.0(5) . .
C10 C9 C15 119.8(5) . .
C11 C10 C9 119.5(5) . .
C10 C11 C12 120.5(5) . .
C11 C12 C13 119.7(5) . .
C11 C12 C16 120.3(4) . .
C13 C12 C16 119.9(5) . .
C12 C13 C14 119.5(5) . .
C9 C14 C13 119.5(5) . .
O6 C15 O5 125.8(5) . .
O6 C15 C9 117.6(5) . .
O5 C15 C9 116.6(5) . .
O7 C16 O8 127.0(5) . .
O7 C16 C12 117.3(5) . .
O8 C16 C12 115.7(5) . .
N1 C17 C18 123.4(5) . .
C17 C18 C19 120.5(5) . .
C18 C19 C20 116.8(5) . .
C18 C19 C22 120.8(5) . .
C20 C19 C22 122.5(5) . .
C21 C20 C19 119.0(5) . .
N1 C21 C20 123.6(5) . .
C23 C22 C27 116.6(5) . .
C23 C22 C19 120.6(5) . .
C27 C22 C19 122.8(5) . .
C24 C23 C22 121.7(6) . .
C23 C24 C25 121.8(6) . .
C26 C25 C24 116.4(5) . .
C26 C25 C28 123.2(6) . .
C24 C25 C28 120.4(6) . .
F2 C26 C27 116.7(6) . .
F2 C26 C25 121.0(5) . .
C27 C26 C25 122.2(6) . .
F1 C27 C26 117.6(6) . .
F1 C27 C22 121.0(5) . .
C26 C27 C22 121.2(6) . .
C32 C28 C29 117.2(5) . .
C32 C28 C25 123.7(6) . .
C29 C28 C25 119.0(5) . .
C30 C29 C28 118.6(6) . .
N2 C30 C29 123.7(6) . .
N2 C31 C32 122.6(6) . .
C28 C32 C31 120.3(6) . .
O100 C102 N100 120.9(12) . .
C102 N100 C100 118.8(9) . .
C102 N100 C101 121.7(11) . .
C100 N100 C101 119.4(10) . .
C103 N101 C104 121.6(8) . .
C103 N101 C105 119.9(8) . .
C104 N101 C105 118.4(8) . .
O101 C103 N101 124.8(10) . .
C109 C108 N102 75.2(17) . 2_665
C109 C108 C108 75.2(17) . 2_665
N102 C108 C108 0.0(15) 2_665 2_665
C109 C108 C107 125(2) . .
N102 C108 C107 158(2) 2_665 .
C108 C108 C107 158(2) 2_665 .
C109 C108 N103 117.6(17) . 2_665
N102 C108 N103 42.4(11) 2_665 2_665
C108 C108 N103 42.4(11) 2_665 2_665
C107 C108 N103 116(2) . 2_665
C109 C108 C109 117.6(17) . 2_665
N102 C108 C109 42.4(11) 2_665 2_665
C108 C108 C109 42.4(11) 2_665 2_665
C107 C108 C109 116(2) . 2_665
N103 C108 C109 0(2) 2_665 2_665
C108 C109 C106 117(2) . .
C108 C109 N102 62.4(17) . 2_665
C106 C109 N102 179(2) . 2_665
C108 C109 C108 62.4(17) . 2_665
C106 C109 C108 179(2) . 2_665
N102 C109 C108 0(2) 2_665 2_665

loop_
_geom_bond_atom_site_label_1
_geom_bond_atom_site_label_2
_geom_bond_distance
_geom_bond_site_symmetry_2
Zn1 O5 2.021(4) .
Zn1 O8 2.029(4) 1_565
Zn1 N1 2.045(4) .
Zn1 O1 2.084(4) .
Zn1 O4 2.088(4) 1_655
Zn1 Zn2 3.0013(10) .
Zn2 O6 2.034(4) .
Zn2 N2 2.036(4) 1_554
Zn2 O3 2.044(4) 1_655
Zn2 O7 2.046(4) 1_565
Zn2 O2 2.061(4) .
O1 C7 1.257(7) .
O2 C7 1.271(7) .
O3 C8 1.269(7) .
O3 Zn2 2.044(4) 1_455
O4 C8 1.263(7) .
O4 Zn1 2.088(4) 1_455
O5 C15 1.264(7) .
O6 C15 1.253(7) .
O7 C16 1.255(7) .
O7 Zn2 2.046(4) 1_545
O8 C16 1.260(6) .
O8 Zn1 2.029(4) 1_545
N1 C17 1.344(7) .
N1 C21 1.368(7) .
N2 C30 1.340(8) .
N2 C31 1.341(8) .
N2 Zn2 2.036(4) 1_556
F1 C27 1.359(7) .
F2 C26 1.370(7) .
C1 C2 1.388(8) .
C1 C6 1.394(8) .
C1 C7 1.516(7) .
C2 C3 1.400(8) .
C3 C4 1.381(8) .
C4 C5 1.394(7) .
C4 C8 1.521(7) .
C5 C6 1.393(8) .
C9 C14 1.380(8) .
C9 C10 1.402(7) .
C9 C15 1.521(8) .
C10 C11 1.392(8) .
C11 C12 1.396(8) .
C12 C13 1.412(7) .
C12 C16 1.516(7) .
C13 C14 1.416(8) .
C17 C18 1.367(8) .
C18 C19 1.402(8) .
C19 C20 1.414(9) .
C19 C22 1.485(7) .
C20 C21 1.378(8) .
C22 C23 1.395(8) .
C22 C27 1.406(8) .
C23 C24 1.387(8) .
C24 C25 1.400(9) .
C25 C26 1.392(9) .
C25 C28 1.486(8) .
C26 C27 1.386(9) .
C28 C32 1.386(9) .
C28 C29 1.408(8) .
C29 C30 1.396(8) .
C31 C32 1.393(9) .
C100 N100 1.419(13) .
C101 N100 1.443(13) .
C102 O100 1.265(13) .
C102 N100 1.364(15) .
O101 C103 1.243(11) .
N101 C103 1.339(12) .
N101 C104 1.455(10) .
N101 C105 1.471(12) .
C106 C109 1.41(3) .
C107 C108 1.62(4) .
C108 C109 1.17(2) .
C108 N102 1.54(3) 2_665
C108 C108 1.54(3) 2_665
C108 N103 1.68(2) 2_665
C108 C109 1.68(2) 2_665
C109 N102 1.68(2) 2_665
C109 C108 1.68(2) 2_665
